data_2103171
loop_
_publ_author_name
'Marsh, Richard E.'
'Kapon, Moshe'
'Hu, Shengzhi'
'Herbstein, Frank H.'

_publ_section_title
;
 Some 60 new space-group corrections
;
_journal_issue 1
_journal_name_full 'Acta Crystallographica Section B'
_journal_page_first 62
_journal_page_last 77
_journal_paper_doi 10.1107/S0108768101017128
_journal_volume 58
_journal_year 2002
_chemical_formula_sum 'C16 H7 N O10 Os3 S'
_chemical_name_systematic ?2-2-Aminophenylthiolato)-(?2-hydrido)-decacarbonyl-tri-osmium
_space_group_IT_number 15
_symmetry_cell_setting monoclinic
_symmetry_space_group_name_Hall '-C 2yc'
_symmetry_space_group_name_H-M 'C 1 2/c 1'
_cell_angle_alpha 90.02
_cell_angle_beta 99.50
_cell_angle_gamma 90.08
_cell_formula_units_Z 8
_cell_length_a 25.815
_cell_length_b 8.670
_cell_length_c 19.420
_cell_volume 4286.893
_cod_data_source_file bm0047.cif
_cod_data_source_block CSD_CIF_Table_10S
_cod_original_sg_symbol_H-M ' C2/c  '
_cod_original_formula_sum ' C16H7NO10Os3S '
_cod_database_code 2103171

loop_
_symmetry_equiv_pos_as_xyz
'x, y, z'
'-x, y, -z+1/2'
'x+1/2, y+1/2, z'
'-x+1/2, y+1/2, -z+1/2'
'-x, -y, -z'
'x, -y, z-1/2'
'-x+1/2, -y+1/2, -z'
'x+1/2, -y+1/2, z-1/2'

loop_
_atom_site_label
_atom_site_fract_x
_atom_site_fract_y
_atom_site_fract_z
Os1,4 -.1424 .0840 .2204
Os2,6 -.1144 .0943 .0840
Os3,5 -.1852 .3194 .1237
S1,2 -.0935 .3582 .1166
N1,2 -.0164 .6136 .1296
O1,11 -.0520 .3024 .2770
O2,13 -.1906 .1252 .3525
O3,12 -.0806 -.2096 .2668
O4,14 -.2398 -.1039 .1566
O5,19 -.0943 .0981 -.0663
O6,18 -.1579 -.2316 .0654
O7,20 -.0040 -.0084 .1450
O8,16 -.2960 .2196 .1362
O9,15 -.2349 .5354 .0071
O10,17 -.1826 .5567 .2388
C1,17 -.0845 .2233 .2537
C2,19 -.1725 .1150 .3028
C3,18 -.1027 -.1005 .2500
C4,20 -.2032 -.0345 .1792
C5,25 -.1024 .1052 -.0100
C6,24 -.1423 -.1102 .0717
C7,26 -.0457 .0254 .1221
C8,22 -.2548 .2533 .1318
C9,21 -.2135 .4569 .0492
C10,23 -.1838 .4642 .1950
C11,27 -.0823 .4809 .0474
C12,28 -.0436 .5926 .0638
C13,29 -.0338 .6951 .0126
C14,30 -.0625 .6826 -.0546
C15,31 -.1006 .5706 -.0704
C16,32 -.1096 .4726 -.0197

loop_
_atom_type_symbol
C
Os
N
O
S
